data_1561921
loop_
_publ_author_name
'Niu, Qing-Jun'
'Zheng, Yue-Qing'
'Zhou, Lin-Xia'
'Zhu, Hong-Lin'

_publ_section_title
;
 Two novel metal--organic coordination polymers based on diphosphonate and
 oxalate: Synthesis, structures and properties
;
_journal_name_full 'Journal of Solid State Chemistry'
_journal_page_first 212
_journal_page_last 218
_journal_paper_doi 10.1016/j.jssc.2015.03.036
_journal_volume 227
_journal_year 2015
_chemical_formula_moiety 'C12 H20 Co3 N4 O20 P4, C2 H10 N2'
_chemical_formula_sum 'C14 H28 Co3 N6 O20 P4'
_chemical_formula_weight 901.09
_space_group_IT_number 2
_space_group_name_Hall '-P 1'
_space_group_name_H-M_alt 'P -1'
_symmetry_cell_setting triclinic
_symmetry_space_group_name_Hall '-P 1'
_symmetry_space_group_name_H-M 'P -1'
_atom_sites_solution_hydrogens geom
_atom_sites_solution_primary direct
_atom_sites_solution_secondary difmap
_cell_angle_alpha 76.50(3)
_cell_angle_beta 83.71(3)
_cell_angle_gamma 79.75(3)
_cell_formula_units_Z 1
_cell_length_a 6.4422(13)
_cell_length_b 9.0380(18)
_cell_length_c 12.725(3)
_cell_measurement_reflns_used 7087
_cell_measurement_temperature 293(2)
_cell_measurement_theta_max 27.48
_cell_measurement_theta_min 3.15
_cell_volume 707.1(3)
_computing_cell_refinement rapid-auto
_computing_data_collection 'rapid-auto (rigaku, 1998)'
_computing_data_reduction 'crystalstructure (rigaku/msc, 2004)'
_computing_molecular_graphics 'ortepll (Johnson, 1976)'
_computing_publication_material shelxl-97
_computing_structure_refinement 'SHELXL-97 (Sheldrick, 1997)'
_computing_structure_solution 'SHELXS-97 (Sheldrick, 1990)'
_diffrn_ambient_temperature 293(2)
_diffrn_detector_area_resol_mean 0
_diffrn_measured_fraction_theta_full 0.992
_diffrn_measured_fraction_theta_max 0.992
_diffrn_measurement_device_type 'rigaku r-axis rapid'
_diffrn_measurement_method '\w scan'
_diffrn_radiation_monochromator graphite
_diffrn_radiation_source 'fine-focus sealed tube'
_diffrn_radiation_type MoK\a
_diffrn_radiation_wavelength 0.71073
_diffrn_reflns_av_R_equivalents 0.0589
_diffrn_reflns_av_sigmaI/netI 0.0663
_diffrn_reflns_limit_h_max 7
_diffrn_reflns_limit_h_min -8
_diffrn_reflns_limit_k_max 11
_diffrn_reflns_limit_k_min -11
_diffrn_reflns_limit_l_max 16
_diffrn_reflns_limit_l_min -16
_diffrn_reflns_number 7087
_diffrn_reflns_theta_full 27.48
_diffrn_reflns_theta_max 27.48
_diffrn_reflns_theta_min 3.15
_diffrn_standards_decay_% 0
_diffrn_standards_interval_count image
_diffrn_standards_interval_time 0
_diffrn_standards_number 0
_exptl_absorpt_coefficient_mu 2.067
_exptl_absorpt_correction_T_max 0.724
_exptl_absorpt_correction_T_min 0.546
_exptl_absorpt_correction_type empirical
_exptl_absorpt_process_details ABSCOR(Higashi,1995)
_exptl_crystal_colour purple
_exptl_crystal_density_diffrn 2.116
_exptl_crystal_density_method 'not measured'
_exptl_crystal_description block
_exptl_crystal_F_000 455
_exptl_crystal_size_max 0.425
_exptl_crystal_size_mid 0.248
_exptl_crystal_size_min 0.156
_refine_diff_density_max 0.993
_refine_diff_density_min -0.970
_refine_diff_density_rms 0.186
_refine_ls_extinction_method none
_refine_ls_goodness_of_fit_ref 0.964
_refine_ls_hydrogen_treatment mixed
_refine_ls_matrix_type full
_refine_ls_number_parameters 233
_refine_ls_number_reflns 3230
_refine_ls_number_restraints 0
_refine_ls_restrained_S_all 0.964
_refine_ls_R_factor_all 0.0581
_refine_ls_R_factor_gt 0.0350
_refine_ls_shift/su_max 0.003
_refine_ls_shift/su_mean 0.000
_refine_ls_structure_factor_coef Fsqd
_refine_ls_weighting_details 'calc w=1/[\s^2^(Fo^2^)+(0.0532P)^2^+5.1213P] where P=(Fo^2^+2Fc^2^)/3'
_refine_ls_weighting_scheme calc
_refine_ls_wR_factor_gt 0.0818
_refine_ls_wR_factor_ref 0.1370
_reflns_number_gt 2565
_reflns_number_total 3255
_reflns_threshold_expression >2sigma(I)
_cod_data_source_file JSSC-2015-227-212.CIF
_cod_data_source_block 1
_cod_original_cell_volume 707.2(3)
_cod_database_code 1561921

loop_
_symmetry_equiv_pos_as_xyz
'x, y, z'
'-x, -y, -z'

loop_
_atom_site_label
_atom_site_type_symbol
_atom_site_fract_x
_atom_site_fract_y
_atom_site_fract_z
_atom_site_U_iso_or_equiv
_atom_site_adp_type
_atom_site_occupancy
_atom_site_symmetry_multiplicity
_atom_site_calc_flag
_atom_site_refinement_flags
_atom_site_disorder_assembly
_atom_site_disorder_group
Co1 Co 0.5000 0.5000 0.0000 0.0166(2) Uani 1 2 d S . .
Co2 Co 0.96564(9) 0.51882(7) 0.28556(5) 0.01490(17) Uani 1 1 d . . .
O1 O 0.5251(5) 0.6244(3) 0.1145(3) 0.0187(6) Uani 1 1 d . . .
O2 O 0.6421(5) 0.5514(3) 0.3066(2) 0.0155(6) Uani 1 1 d . . .
O3 O 0.2695(5) 0.5429(4) 0.2730(3) 0.0245(7) Uani 1 1 d . . .
P1 P 0.49615(17) 0.52465(12) 0.22934(9) 0.0136(2) Uani 1 1 d . . .
P2 P 0.83270(17) 0.28459(12) 0.14343(9) 0.0137(2) Uani 1 1 d . . .
O4 O 0.7954(5) 0.3851(4) 0.0299(2) 0.0191(6) Uani 1 1 d . . .
O5 O 0.9900(5) 0.3379(4) 0.2020(3) 0.0182(6) Uani 1 1 d . . .
O6 O 0.8829(5) 0.1156(4) 0.1410(3) 0.0233(7) Uani 1 1 d . . .
O7 O 0.4211(5) 0.3048(4) 0.1430(3) 0.0189(7) Uani 1 1 d . . .
H7 H 0.308(10) 0.311(7) 0.167(5) 0.023 Uiso 1 1 d . . .
C1 C 0.5694(7) 0.3234(5) 0.2161(3) 0.0152(8) Uani 1 1 d . . .
C2 C 0.5475(8) 0.2250(5) 0.3326(4) 0.0204(9) Uani 1 1 d . . .
H2B H 0.6806 0.2108 0.3654 0.025 Uiso 1 1 calc R . .
H2A H 0.4409 0.2813 0.3748 0.025 Uiso 1 1 calc R . .
N1 N 0.4898(6) 0.0734(4) 0.3389(3) 0.0210(8) Uani 1 1 d . . .
C5 C 0.2869(9) 0.0416(6) 0.3538(6) 0.0432(17) Uani 1 1 d . . .
H5 H 0.1638 0.1118 0.3588 0.052 Uiso 1 1 calc R . .
C4 C 0.2996(10) -0.1107(7) 0.3598(6) 0.0431(15) Uani 1 1 d . . .
H4 H 0.1870 -0.1653 0.3695 0.052 Uiso 1 1 calc R . .
N2 N 0.5084(7) -0.1689(5) 0.3490(4) 0.0270(9) Uani 1 1 d . . .
H2 H 0.5591 -0.2640 0.3504 0.032 Uiso 1 1 calc R . .
C3 C 0.6212(8) -0.0566(5) 0.3359(4) 0.0257(10) Uani 1 1 d . . .
H3 H 0.7679 -0.0669 0.3261 0.031 Uiso 1 1 calc R . .
O8 O 0.9374(5) 0.6639(3) 0.3972(3) 0.0178(6) Uani 1 1 d . . .
C6 C 0.9793(7) 0.5887(5) 0.4906(4) 0.0154(8) Uani 1 1 d . . .
O9 O 0.9937(5) 0.6471(4) 0.5696(3) 0.0208(7) Uani 1 1 d . . .
O10 O 0.9283(6) 0.6877(4) 0.1333(3) 0.0240(7) Uani 1 1 d . . .
H10A H 1.013(10) 0.659(7) 0.084(5) 0.029 Uiso 1 1 d . . .
H10B H 0.818(11) 0.686(7) 0.120(5) 0.029 Uiso 1 1 d . . .
N3 N 0.7492(7) 0.0853(5) -0.0545(4) 0.0266(9) Uani 1 1 d . . .
H3A H 0.686(10) 0.177(8) -0.078(5) 0.032 Uiso 1 1 d . . .
H3B H 0.866(10) 0.045(7) -0.099(5) 0.032 Uiso 1 1 d . . .
C7 C 0.5867(8) -0.0175(6) -0.0422(4) 0.0273(11) Uani 1 1 d . . .
H7A H 0.6531 -0.1242 -0.0214 0.033 Uiso 1 1 calc R . .
H7B H 0.5264 -0.0036 -0.1111 0.033 Uiso 1 1 calc R . .
H3C H 0.791(11) 0.085(8) 0.012(6) 0.05(2) Uiso 1 1 d . . .

loop_
_atom_site_aniso_label
_atom_site_aniso_U_11
_atom_site_aniso_U_22
_atom_site_aniso_U_33
_atom_site_aniso_U_23
_atom_site_aniso_U_13
_atom_site_aniso_U_12
Co1 0.0189(4) 0.0161(4) 0.0158(4) -0.0044(3) -0.0060(3) -0.0011(3)
Co2 0.0149(3) 0.0164(3) 0.0151(3) -0.0051(2) -0.0034(2) -0.0034(2)
O1 0.0238(16) 0.0139(14) 0.0197(16) -0.0038(12) -0.0087(13) -0.0015(12)
O2 0.0139(14) 0.0171(14) 0.0176(15) -0.0069(12) -0.0022(12) -0.0032(12)
O3 0.0086(14) 0.0292(18) 0.037(2) -0.0099(15) 0.0011(13) -0.0057(13)
P1 0.0139(5) 0.0124(5) 0.0164(5) -0.0049(4) -0.0032(4) -0.0036(4)
P2 0.0145(5) 0.0132(5) 0.0146(5) -0.0048(4) -0.0024(4) -0.0021(4)
O4 0.0201(15) 0.0223(16) 0.0130(14) -0.0002(12) -0.0016(12) -0.0031(13)
O5 0.0177(15) 0.0194(15) 0.0216(16) -0.0107(13) -0.0050(12) -0.0034(12)
O6 0.0268(17) 0.0172(15) 0.0287(18) -0.0097(14) -0.0037(14) -0.0033(13)
O7 0.0166(15) 0.0256(16) 0.0193(16) -0.0109(13) -0.0009(13) -0.0088(13)
C1 0.021(2) 0.0126(18) 0.0144(19) -0.0042(15) -0.0055(16) -0.0033(16)
C2 0.027(2) 0.0102(19) 0.023(2) -0.0024(17) 0.0020(18) -0.0063(17)
N1 0.0233(19) 0.0132(17) 0.028(2) -0.0069(15) -0.0028(16) -0.0022(15)
C5 0.021(2) 0.020(2) 0.080(5) 0.005(3) 0.001(3) -0.004(2)
C4 0.038(3) 0.025(3) 0.069(4) -0.007(3) -0.005(3) -0.018(2)
N2 0.026(2) 0.0157(18) 0.039(3) -0.0073(18) -0.0070(18) 0.0009(16)
C3 0.025(2) 0.015(2) 0.037(3) -0.009(2) -0.002(2) 0.0030(18)
O8 0.0240(16) 0.0150(14) 0.0164(15) -0.0047(12) -0.0060(12) -0.0039(12)
C6 0.018(2) 0.015(2) 0.016(2) -0.0046(16) -0.0037(16) -0.0077(16)
O9 0.0294(17) 0.0156(14) 0.0173(15) -0.0015(12) -0.0062(13) -0.0036(13)
O10 0.0210(17) 0.0264(18) 0.0235(18) -0.0028(14) -0.0027(14) -0.0039(15)
N3 0.027(2) 0.025(2) 0.030(2) -0.0080(19) -0.0076(19) -0.0043(18)
C7 0.032(3) 0.021(2) 0.032(3) -0.008(2) -0.007(2) -0.006(2)

loop_
_atom_type_symbol
_atom_type_description
_atom_type_scat_dispersion_real
_atom_type_scat_dispersion_imag
_atom_type_scat_source
C C 0.0033 0.0016 'International Tables Vol C Tables 4.2.6.8 and 6.1.1.4'
H H 0.0000 0.0000 'International Tables Vol C Tables 4.2.6.8 and 6.1.1.4'
N N 0.0061 0.0033 'International Tables Vol C Tables 4.2.6.8 and 6.1.1.4'
O O 0.0106 0.0060 'International Tables Vol C Tables 4.2.6.8 and 6.1.1.4'
P P 0.1023 0.0942 'International Tables Vol C Tables 4.2.6.8 and 6.1.1.4'
Co Co 0.3494 0.9721 'International Tables Vol C Tables 4.2.6.8 and 6.1.1.4'

loop_
_geom_angle_atom_site_label_1
_geom_angle_atom_site_label_2
_geom_angle_atom_site_label_3
_geom_angle
_geom_angle_site_symmetry_1
_geom_angle_site_symmetry_3
O4 Co1 O4 180.0 2_665 .
O4 Co1 O1 88.60(13) 2_665 2_665
O4 Co1 O1 91.40(13) . 2_665
O4 Co1 O1 91.40(13) 2_665 .
O4 Co1 O1 88.60(13) . .
O1 Co1 O1 180.00(10) 2_665 .
O4 Co1 O7 100.04(12) 2_665 .
O4 Co1 O7 79.96(12) . .
O1 Co1 O7 93.16(12) 2_665 .
O1 Co1 O7 86.84(12) . .
O4 Co1 O7 79.96(12) 2_665 2_665
O4 Co1 O7 100.04(12) . 2_665
O1 Co1 O7 86.84(12) 2_665 2_665
O1 Co1 O7 93.16(12) . 2_665
O7 Co1 O7 180.0 . 2_665
O3 Co2 O2 164.80(14) 1_655 .
O3 Co2 O9 91.11(14) 1_655 2_766
O2 Co2 O9 94.04(13) . 2_766
O3 Co2 O8 83.45(14) 1_655 .
O2 Co2 O8 83.40(12) . .
O9 Co2 O8 79.83(12) 2_766 .
O3 Co2 O5 99.04(14) 1_655 .
O2 Co2 O5 95.35(12) . .
O9 Co2 O5 88.89(13) 2_766 .
O8 Co2 O5 168.51(12) . .
O3 Co2 O10 88.33(15) 1_655 .
O2 Co2 O10 86.79(14) . .
O9 Co2 O10 178.73(15) 2_766 .
O8 Co2 O10 101.24(13) . .
O5 Co2 O10 90.07(14) . .
P1 O1 Co1 110.07(16) . .
P1 O2 Co2 124.90(19) . .
P1 O3 Co2 156.7(2) . 1_455
O3 P1 O2 112.0(2) . .
O3 P1 O1 111.8(2) . .
O2 P1 O1 112.42(17) . .
O3 P1 C1 106.5(2) . .
O2 P1 C1 107.48(18) . .
O1 P1 C1 106.12(19) . .
O6 P2 O5 113.69(19) . .
O6 P2 O4 111.4(2) . .
O5 P2 O4 113.27(18) . .
O6 P2 C1 109.27(19) . .
O5 P2 C1 106.68(19) . .
O4 P2 C1 101.68(18) . .
P2 O4 Co1 118.35(18) . .
P2 O5 Co2 133.12(19) . .
C1 O7 Co1 97.2(2) . .
C1 O7 H7 113(5) . .
Co1 O7 H7 117(4) . .
O7 C1 C2 114.7(3) . .
O7 C1 P1 104.6(3) . .
C2 C1 P1 105.5(3) . .
O7 C1 P2 104.0(3) . .
C2 C1 P2 114.6(3) . .
P1 C1 P2 113.2(2) . .
N1 C2 C1 114.3(4) . .
N1 C2 H2B 108.7 . .
C1 C2 H2B 108.7 . .
N1 C2 H2A 108.7 . .
C1 C2 H2A 108.7 . .
H2B C2 H2A 107.6 . .
C3 N1 C5 108.3(4) . .
C3 N1 C2 126.8(4) . .
C5 N1 C2 124.8(4) . .
C4 C5 N1 107.1(5) . .
C4 C5 H5 126.4 . .
N1 C5 H5 126.4 . .
C5 C4 N2 106.9(5) . .
C5 C4 H4 126.6 . .
N2 C4 H4 126.6 . .
C3 N2 C4 109.3(4) . .
C3 N2 H2 125.3 . .
C4 N2 H2 125.3 . .
N2 C3 N1 108.4(4) . .
N2 C3 H3 125.8 . .
N1 C3 H3 125.8 . .
C6 O8 Co2 111.8(3) . .
O8 C6 O9 124.9(4) . .
O8 C6 C6 117.6(5) . 2_766
O9 C6 C6 117.5(5) . 2_766
C6 O9 Co2 112.5(3) . 2_766
Co2 O10 H10A 111(4) . .
Co2 O10 H10B 104(5) . .
H10A O10 H10B 107(6) . .
C7 N3 H3A 106(4) . .
C7 N3 H3B 107(4) . .
H3A N3 H3B 118(6) . .
C7 N3 H3C 110(4) . .
H3A N3 H3C 105(6) . .
H3B N3 H3C 111(6) . .
N3 C7 C7 110.9(5) . 2_655
N3 C7 H7A 109.5 . .
C7 C7 H7A 109.5 2_655 .
N3 C7 H7B 109.5 . .
C7 C7 H7B 109.5 2_655 .
H7A C7 H7B 108.0 . .

loop_
_geom_bond_atom_site_label_1
_geom_bond_atom_site_label_2
_geom_bond_distance
_geom_bond_site_symmetry_2
Co1 O4 2.029(3) 2_665
Co1 O4 2.029(3) .
Co1 O1 2.073(3) 2_665
Co1 O1 2.073(3) .
Co1 O7 2.302(3) .
Co1 O7 2.302(3) 2_665
Co2 O3 1.993(3) 1_655
Co2 O2 2.049(3) .
Co2 O9 2.095(3) 2_766
Co2 O8 2.121(3) .
Co2 O5 2.124(3) .
Co2 O10 2.175(4) .
O1 P1 1.539(3) .
O2 P1 1.518(3) .
O3 P1 1.499(3) .
O3 Co2 1.993(3) 1_455
P1 C1 1.838(4) .
P2 O6 1.511(3) .
P2 O5 1.524(3) .
P2 O4 1.535(3) .
P2 C1 1.858(5) .
O7 C1 1.460(5) .
O7 H7 0.76(6) .
C1 C2 1.547(6) .
C2 N1 1.464(5) .
C2 H2B 0.9700 .
C2 H2A 0.9700 .
N1 C3 1.326(6) .
N1 C5 1.372(7) .
C5 C4 1.349(8) .
C5 H5 0.9300 .
C4 N2 1.359(8) .
C4 H4 0.9300 .
N2 C3 1.321(6) .
N2 H2 0.8600 .
C3 H3 0.9300 .
O8 C6 1.255(5) .
C6 O9 1.259(5) .
C6 C6 1.542(8) 2_766
O9 Co2 2.095(3) 2_766
O10 H10A 0.84(7) .
O10 H10B 0.75(7) .
N3 C7 1.492(6) .
N3 H3A 0.86(7) .
N3 H3B 0.96(7) .
N3 H3C 0.91(8) .
C7 C7 1.508(11) 2_655
C7 H7A 0.9700 .
C7 H7B 0.9700 .
